data_2222758
loop_
_publ_author_name
'Zhu, Ling'
'Zhao, Xin-Hua'

_publ_section_title
;
 1,2-Bis(3-hydroxybenzylidene)diazane
;
_journal_coeditor_code IM2128
_journal_issue 8
_journal_name_full 'Acta Crystallographica Section E'
_journal_page_first o1929
_journal_paper_doi 10.1107/S1600536809027652
_journal_volume 65
_journal_year 2009
_chemical_formula_iupac 'C14 H12 N2 O2'
_chemical_formula_moiety 'C14 H12 N2 O2'
_chemical_formula_sum 'C14 H12 N2 O2'
_chemical_formula_weight 240.26
_chemical_name_systematic
;
1,2-Bis(3-hydroxybenzylidene)diazane
;
_space_group_IT_number 14
_symmetry_cell_setting monoclinic
_symmetry_space_group_name_Hall '-P 2yn'
_symmetry_space_group_name_H-M 'P 1 21/n 1'
_atom_sites_solution_hydrogens geom
_atom_sites_solution_primary direct
_atom_sites_solution_secondary difmap
_audit_creation_method SHELXL-97
_cell_angle_alpha 90.00
_cell_angle_beta 95.267(6)
_cell_angle_gamma 90.00
_cell_formula_units_Z 2
_cell_length_a 4.883(2)
_cell_length_b 8.212(3)
_cell_length_c 14.575(6)
_cell_measurement_reflns_used 1079
_cell_measurement_temperature 295(2)
_cell_measurement_theta_max 25.50
_cell_measurement_theta_min 2.81
_cell_volume 582.0(4)
_computing_cell_refinement 'SAINT-Plus (Bruker, 2001)'
_computing_data_collection 'APEX2 (Bruker, 2004)'
_computing_data_reduction 'SAINT-Plus (Bruker, 2001)'
_computing_molecular_graphics 'SHELXTL (Sheldrick, 2008)'
_computing_publication_material 'SHELXTL (Sheldrick, 2008)'
_computing_structure_refinement 'SHELXL97 (Sheldrick, 2008)'
_computing_structure_solution 'SHELXS97 (Sheldrick, 2008)'
_diffrn_ambient_temperature 295(2)
_diffrn_measured_fraction_theta_full 0.998
_diffrn_measured_fraction_theta_max 0.998
_diffrn_measurement_device_type 'Bruker APEXII CCD area-detector'
_diffrn_measurement_method '\f and \w'
_diffrn_radiation_monochromator graphite
_diffrn_radiation_source 'fine-focus sealed tube'
_diffrn_radiation_type MoK\a
_diffrn_radiation_wavelength 0.71073
_diffrn_reflns_av_R_equivalents 0.0388
_diffrn_reflns_av_sigmaI/netI 0.0395
_diffrn_reflns_limit_h_max 5
_diffrn_reflns_limit_h_min -5
_diffrn_reflns_limit_k_max 9
_diffrn_reflns_limit_k_min -9
_diffrn_reflns_limit_l_max 17
_diffrn_reflns_limit_l_min -17
_diffrn_reflns_number 4234
_diffrn_reflns_theta_full 25.50
_diffrn_reflns_theta_max 25.50
_diffrn_reflns_theta_min 2.81
_diffrn_standards_decay_% 0
_diffrn_standards_interval_count 0
_diffrn_standards_interval_time 0
_diffrn_standards_number 0
_exptl_absorpt_coefficient_mu 0.094
_exptl_absorpt_correction_T_max 0.9925
_exptl_absorpt_correction_T_min 0.9888
_exptl_absorpt_correction_type multi-scan
_exptl_absorpt_process_details '(SADABS; Bruker, 2001)'
_exptl_crystal_colour yellow
_exptl_crystal_density_diffrn 1.371
_exptl_crystal_density_method 'not measured'
_exptl_crystal_description block
_exptl_crystal_F_000 252
_exptl_crystal_size_max 0.12
_exptl_crystal_size_mid 0.10
_exptl_crystal_size_min 0.08
_refine_diff_density_max 0.618
_refine_diff_density_min -0.226
_refine_ls_extinction_method none
_refine_ls_goodness_of_fit_ref 1.002
_refine_ls_hydrogen_treatment noref
_refine_ls_matrix_type full
_refine_ls_number_parameters 83
_refine_ls_number_reflns 1079
_refine_ls_number_restraints 0
_refine_ls_restrained_S_all 1.002
_refine_ls_R_factor_all 0.0831
_refine_ls_R_factor_gt 0.0636
_refine_ls_shift/su_max 0.000
_refine_ls_shift/su_mean 0.000
_refine_ls_structure_factor_coef Fsqd
_refine_ls_weighting_details 'calc w=1/[\s^2^(Fo^2^)+(0.103P)^2^+0.3322P] where P=(Fo^2^+2Fc^2^)/3'
_refine_ls_weighting_scheme calc
_refine_ls_wR_factor_gt 0.1718
_refine_ls_wR_factor_ref 0.1854
_reflns_number_gt 814
_reflns_number_total 1079
_reflns_threshold_expression I>2\s(I)
_cod_data_source_file im2128.cif
_cod_data_source_block I
_cod_depositor_comments
;
The following automatic conversions were performed:
'_symmetry_cell_setting' value 'Monoclinic' changed to 'monoclinic'
according to '/home/saulius/struct/CIF-dictionaries/cif_core.dic'
dictionary named 'cif_core.dic' version 2.4.1 from 2010-06-29.

Automatic conversion script
Id: cif_fix_enum 1527 2010-12-29 10:47:43Z saulius 

The following automatic conversions were performed:

'_symmetry_cell_setting' value 'Monoclinic' changed to 'monoclinic'
according to /home/saulius/struct/CIF-dictionaries/cif_core.dic
dictionary named 'cif_core.dic' version 2.4.1 from 2010-06-29.

Automatic conversion script
Id: cif_fix_values 1715 2011-07-08 13:25:40Z adriana 
;
_cod_original_sg_symbol_H-M 'P 21/n'
_cod_database_code 2222758

loop_
_symmetry_equiv_pos_as_xyz
'x, y, z'
'-x+1/2, y+1/2, -z+1/2'
'-x, -y, -z'
'x-1/2, -y-1/2, z-1/2'

loop_
_atom_site_type_symbol
_atom_site_label
_atom_site_fract_x
_atom_site_fract_y
_atom_site_fract_z
_atom_site_U_iso_or_equiv
_atom_site_adp_type
_atom_site_calc_flag
_atom_site_refinement_flags
_atom_site_occupancy
_atom_site_disorder_assembly
_atom_site_disorder_group
C C1 0.3137(6) 0.2100(3) 0.82062(17) 0.0364(7) Uani d . 1 . .
H H3 0.1725 0.1396 0.7996 0.044 Uiso calc R 1 . .
C C2 0.4468(6) 0.2997(3) 0.75848(18) 0.0380(7) Uani d . 1 . .
C C3 0.6607(6) 0.4021(4) 0.7888(2) 0.0434(8) Uani d . 1 . .
H H6 0.7546 0.4600 0.7467 0.052 Uiso calc R 1 . .
C C4 0.7340(6) 0.4175(4) 0.8822(2) 0.0469(8) Uani d . 1 . .
H H9 0.8749 0.4882 0.9031 0.056 Uiso calc R 1 . .
C C5 0.6000(6) 0.3292(4) 0.94433(19) 0.0414(8) Uani d . 1 . .
H H7 0.6516 0.3401 1.0070 0.050 Uiso calc R 1 . .
C C6 0.3891(6) 0.2240(3) 0.91470(17) 0.0342(7) Uani d . 1 . .
C C7 0.2426(6) 0.1379(3) 0.98224(18) 0.0367(7) Uani d . 1 . .
H H4 0.2836 0.1634 1.0441 0.044 Uiso calc R 1 . .
N N1 0.0615(5) 0.0295(3) 0.96142(14) 0.0358(6) Uani d . 1 . .
O O1 0.3545(6) 0.2849(3) 0.66792(14) 0.0637(8) Uani d . 1 . .
H H2 0.4174 0.3590 0.6386 0.096 Uiso calc R 1 . .

loop_
_atom_site_aniso_label
_atom_site_aniso_U_11
_atom_site_aniso_U_22
_atom_site_aniso_U_33
_atom_site_aniso_U_12
_atom_site_aniso_U_13
_atom_site_aniso_U_23
C1 0.0469(16) 0.0311(14) 0.0322(15) 0.0014(12) 0.0096(12) 0.0011(11)
C2 0.0528(17) 0.0348(15) 0.0280(14) 0.0046(13) 0.0126(12) 0.0034(11)
C3 0.0420(16) 0.0442(17) 0.0463(18) 0.0016(13) 0.0157(13) 0.0103(14)
C4 0.0448(17) 0.0431(17) 0.0520(18) -0.0014(14) -0.0003(14) 0.0064(14)
C5 0.0475(17) 0.0418(17) 0.0343(15) 0.0059(14) 0.0004(13) 0.0027(12)
C6 0.0413(15) 0.0338(15) 0.0286(13) 0.0092(12) 0.0095(11) 0.0029(11)
C7 0.0501(17) 0.0369(16) 0.0241(13) 0.0076(13) 0.0085(12) 0.0016(11)
N1 0.0514(14) 0.0354(12) 0.0228(11) 0.0081(11) 0.0150(9) 0.0040(9)
O1 0.105(2) 0.0549(15) 0.0329(12) -0.0206(14) 0.0170(12) 0.0046(10)

loop_
_atom_type_symbol
_atom_type_description
_atom_type_scat_dispersion_real
_atom_type_scat_dispersion_imag
_atom_type_scat_source
C C 0.0033 0.0016 'International Tables Vol C Tables 4.2.6.8 and 6.1.1.4'
H H 0.0000 0.0000 'International Tables Vol C Tables 4.2.6.8 and 6.1.1.4'
N N 0.0061 0.0033 'International Tables Vol C Tables 4.2.6.8 and 6.1.1.4'
O O 0.0106 0.0060 'International Tables Vol C Tables 4.2.6.8 and 6.1.1.4'

loop_
_geom_angle_atom_site_label_1
_geom_angle_atom_site_label_2
_geom_angle_atom_site_label_3
_geom_angle_site_symmetry_1
_geom_angle_site_symmetry_3
_geom_angle
_geom_angle_publ_flag
C2 C1 C6 . . 120.4(3) ?
C2 C1 H3 . . 119.8 ?
C6 C1 H3 . . 119.8 ?
O1 C2 C1 . . 117.2(3) ?
O1 C2 C3 . . 122.5(3) ?
C1 C2 C3 . . 120.3(3) ?
C2 C3 C4 . . 119.4(3) ?
C2 C3 H6 . . 120.3 ?
C4 C3 H6 . . 120.3 ?
C5 C4 C3 . . 120.4(3) ?
C5 C4 H9 . . 119.8 ?
C3 C4 H9 . . 119.8 ?
C4 C5 C6 . . 120.7(3) ?
C4 C5 H7 . . 119.6 ?
C6 C5 H7 . . 119.6 ?
C5 C6 C1 . . 118.8(3) ?
C5 C6 C7 . . 119.4(2) ?
C1 C6 C7 . . 121.7(3) ?
N1 C7 C6 . . 123.6(2) ?
N1 C7 H4 . . 118.2 ?
C6 C7 H4 . . 118.2 ?
C7 N1 N1 . 3_557 112.8(3) ?
C2 O1 H2 . . 109.5 ?

loop_
_geom_bond_atom_site_label_1
_geom_bond_atom_site_label_2
_geom_bond_site_symmetry_2
_geom_bond_distance
_geom_bond_publ_flag
C1 C2 . 1.376(4) ?
C1 C6 . 1.392(4) ?
C1 H3 . 0.9300 ?
C2 O1 . 1.360(3) ?
C2 C3 . 1.382(4) ?
C3 C4 . 1.382(4) ?
C3 H6 . 0.9300 ?
C4 C5 . 1.372(4) ?
C4 H9 . 0.9300 ?
C5 C6 . 1.382(4) ?
C5 H7 . 0.9300 ?
C6 C7 . 1.453(4) ?
C7 N1 . 1.272(4) ?
C7 H4 . 0.9300 ?
N1 N1 3_557 1.409(4) ?
O1 H2 . 0.8200 ?

loop_
_geom_hbond_atom_site_label_D
_geom_hbond_atom_site_label_H
_geom_hbond_atom_site_label_A
_geom_hbond_site_symmetry_A
_geom_hbond_distance_DH
_geom_hbond_distance_HA
_geom_hbond_distance_DA
_geom_hbond_angle_DHA
O1 H2 N1 2_556 0.82 2.03 2.811(3) 158.9
